data_2232787
loop_
_publ_author_name
'Li, Tao'
'Yang, Lin'
'Wang, Yuan Cheng'
'Lian, Qiang'

_publ_section_title
;
 Bis[(2<i>R</i>,6<i>S</i>)-4-(5-amino-3-carboxy-1-cyclopropyl-6,8-difluoro-4-oxo-1,4-dihydroquinolin-7-yl)-2,6-dimethylpiperazin-1-ium]
 sulfate pentahydrate
;
_journal_coeditor_code IM2333
_journal_issue 12
_journal_name_full 'Acta Crystallographica Section E'
_journal_page_first o3366
_journal_page_last o3367
_journal_paper_doi 10.1107/S160053681104757X
_journal_volume 67
_journal_year 2011
_chemical_formula_iupac '2C19 H23 F2 N4 O3 +, S O4 2-, 5H2 O'
_chemical_formula_moiety '2(C19 H23 F2 N4 O3 +), O4 S 2-, 5(H2 O)'
_chemical_formula_sum 'C38 H56 F4 N8 O15 S'
_chemical_formula_weight 972.97
_chemical_name_systematic
;
Bis[(2<i>R</i>,6<i>S</i>)-4-(5-amino-3-carboxy-1-cyclopropyl-6,8-difluoro-
4-oxo-1,4-dihydroquinolin-7-yl)-2,6-dimethylpiperazin-1-ium] sulfate
pentahydrate
;
_space_group_IT_number 1
_symmetry_cell_setting triclinic
_symmetry_space_group_name_Hall 'P 1'
_symmetry_space_group_name_H-M 'P 1'
_atom_sites_solution_hydrogens geom
_atom_sites_solution_primary direct
_atom_sites_solution_secondary difmap
_audit_creation_method Shelxl-97
_cell_angle_alpha 84.760(6)
_cell_angle_beta 83.045(5)
_cell_angle_gamma 88.619(5)
_cell_formula_units_Z 1
_cell_length_a 7.1961(3)
_cell_length_b 9.6892(4)
_cell_length_c 15.6136(5)
_cell_measurement_reflns_used 3371
_cell_measurement_temperature 173(2)
_cell_measurement_theta_max 27.4619
_cell_measurement_theta_min 2.0779
_cell_volume 1076.03(7)
_computing_cell_refinement 'CrystalClear (Rigaku, 2007)'
_computing_data_collection 'CrystalClear (Rigaku, 2007)'
_computing_data_reduction 'CrystalClear (Rigaku, 2007)'
_computing_molecular_graphics 'SHELXTL (Sheldrick, 2008)'
_computing_publication_material 'SHELXL97 (Sheldrick, 2008)'
_computing_structure_refinement 'SHELXL97 (Sheldrick, 2008)'
_computing_structure_solution 'SHELXS97 (Sheldrick, 2008)'
_diffrn_ambient_temperature 173(2)
_diffrn_measured_fraction_theta_full 0.963
_diffrn_measured_fraction_theta_max 0.963
_diffrn_measurement_device_type 'Rigaku Mercury CCD/AFC'
_diffrn_measurement_method '\f and \w scans'
_diffrn_radiation_monochromator graphite
_diffrn_radiation_source 'fine-focus sealed tube'
_diffrn_radiation_type MoK\a
_diffrn_radiation_wavelength 0.71073
_diffrn_reflns_av_R_equivalents 0.0270
_diffrn_reflns_av_sigmaI/netI 0.0621
_diffrn_reflns_limit_h_max 8
_diffrn_reflns_limit_h_min -8
_diffrn_reflns_limit_k_max 11
_diffrn_reflns_limit_k_min -11
_diffrn_reflns_limit_l_max 18
_diffrn_reflns_limit_l_min -18
_diffrn_reflns_number 8268
_diffrn_reflns_theta_full 25.50
_diffrn_reflns_theta_max 25.50
_diffrn_reflns_theta_min 2.39
_diffrn_standards_number 0
_exptl_absorpt_coefficient_mu 0.172
_exptl_absorpt_correction_T_max 0.966
_exptl_absorpt_correction_T_min 0.966
_exptl_absorpt_correction_type multi-scan
_exptl_absorpt_process_details '(CrystalClear; Rigaku, 2007)'
_exptl_crystal_colour green
_exptl_crystal_density_diffrn 1.501
_exptl_crystal_density_method 'not measured'
_exptl_crystal_description Prism
_exptl_crystal_F_000 512
_exptl_crystal_size_max 0.2000
_exptl_crystal_size_mid 0.2000
_exptl_crystal_size_min 0.2000
_refine_diff_density_max 0.245
_refine_diff_density_min -0.284
_refine_ls_extinction_method none
_refine_ls_goodness_of_fit_ref 0.970
_refine_ls_hydrogen_treatment constr
_refine_ls_matrix_type full
_refine_ls_number_parameters 620
_refine_ls_number_reflns 6614
_refine_ls_number_restraints 3
_refine_ls_restrained_S_all 0.970
_refine_ls_R_factor_all 0.0434
_refine_ls_R_factor_gt 0.0386
_refine_ls_shift/su_max 0.000
_refine_ls_shift/su_mean 0.000
_refine_ls_structure_factor_coef Fsqd
_refine_ls_weighting_details 'calc w=1/[\s^2^(Fo^2^)+(0.0396P)^2^+0.0000P] where P=(Fo^2^+2Fc^2^)/3'
_refine_ls_weighting_scheme calc
_refine_ls_wR_factor_gt 0.0841
_refine_ls_wR_factor_ref 0.0858
_reflns_number_gt 5665
_reflns_number_total 6614
_reflns_threshold_expression I>2sigma(I)
_cod_data_source_file im2333.cif
_cod_data_source_block I
_cod_original_sg_symbol_Hall 'p 1'
_cod_database_code 2232787
_cod_database_fobs_code 2232787

loop_
_symmetry_equiv_pos_as_xyz
'x, y, z'

loop_
_atom_site_type_symbol
_atom_site_label
_atom_site_fract_x
_atom_site_fract_y
_atom_site_fract_z
_atom_site_U_iso_or_equiv
_atom_site_adp_type
_atom_site_calc_flag
_atom_site_refinement_flags
_atom_site_occupancy
_atom_site_symmetry_multiplicity
S S1 0.61237(10) 0.18748(8) 0.24069(5) 0.01658(17) Uani d . 1 1
F F1 0.2557(2) 1.11521(17) 0.86005(11) 0.0187(4) Uani d . 1 1
F F3 -0.0073(2) 0.84613(17) 0.47689(10) 0.0228(4) Uani d . 1 1
F F2 0.4920(2) 0.74197(18) 1.03412(11) 0.0229(4) Uani d . 1 1
F F4 0.2141(2) 0.46692(17) 0.65128(10) 0.0189(4) Uani d . 1 1
O O1 0.5379(3) 0.7840(2) 0.48993(13) 0.0236(5) Uani d . 1 1
O O2 0.6093(3) 0.5909(2) 0.56733(14) 0.0221(5) Uani d . 1 1
O O3 0.5740(3) 0.5853(2) 0.73035(13) 0.0186(5) Uani d . 1 1
O O4 -0.0362(3) 0.7957(2) 1.02049(13) 0.0226(5) Uani d . 1 1
O O5 -0.1285(3) 0.9874(2) 0.94714(14) 0.0232(5) Uani d . 1 1
O O6 -0.1107(3) 0.9932(2) 0.78319(13) 0.0189(5) Uani d . 1 1
O O7 0.6739(3) 0.2460(2) 0.31751(12) 0.0225(5) Uani d . 1 1
O O8 0.4349(3) 0.2602(2) 0.22288(13) 0.0199(5) Uani d . 1 1
O O9 0.5785(3) 0.0393(2) 0.26000(15) 0.0293(5) Uani d . 1 1
O O10 0.7536(3) 0.2164(2) 0.16511(12) 0.0214(5) Uani d . 1 1
O O11 0.7052(3) 0.4663(2) 1.05899(14) 0.0248(5) Uani d . 1 1
O O12 0.9648(3) 0.4140(3) 0.26693(15) 0.0333(6) Uani d . 1 1
O O13 0.8398(3) 0.6479(2) 0.17674(14) 0.0280(5) Uani d . 1 1
O O14 0.7095(3) 0.7864(2) 0.31659(14) 0.0289(5) Uani d . 1 1
O O15 -0.3039(3) 1.0681(2) 0.46352(13) 0.0251(5) Uani d . 1 1
N N1 0.1422(4) 1.1751(3) 1.14629(16) 0.0162(6) Uani d . 1 1
N N2 0.3324(4) 1.0124(3) 1.02055(16) 0.0184(6) Uani d . 1 1
N N3 0.5454(4) 0.5882(3) 0.90227(16) 0.0189(6) Uani d . 1 1
N N4 0.4051(3) 0.9932(2) 0.70917(15) 0.0137(5) Uani d . 1 1
N N5 0.2724(3) 0.4163(2) 0.34861(15) 0.0168(6) Uani d . 1 1
N N6 0.1588(4) 0.5747(3) 0.48944(15) 0.0171(6) Uani d . 1 1
N N7 -0.0781(4) 0.9943(3) 0.61074(16) 0.0185(6) Uani d . 1 1
N N8 0.0567(3) 0.5850(2) 0.80159(15) 0.0144(6) Uani d . 1 1
C C1 0.5499(4) 0.7211(3) 0.5606(2) 0.0173(7) Uani d . 1 1
C C2 0.5003(4) 0.7852(3) 0.64338(19) 0.0151(7) Uani d . 1 1
C C3 0.4458(4) 0.9225(3) 0.63933(19) 0.0159(7) Uani d . 1 1
H H3 0.4365 0.9697 0.5839 0.019 Uiso calc R 1 1
C C4 0.4118(4) 0.9270(3) 0.79258(18) 0.0132(7) Uani d . 1 1
C C5 0.3558(4) 0.9936(3) 0.86610(19) 0.0131(6) Uani d . 1 1
C C6 0.3824(4) 0.9379(3) 0.95065(19) 0.0149(7) Uani d . 1 1
C C7 0.4522(4) 0.8036(3) 0.95596(19) 0.0168(7) Uani d . 1 1
C C8 0.4906(4) 0.7221(3) 0.88655(19) 0.0151(7) Uani d . 1 1
C C9 0.4738(4) 0.7862(3) 0.80152(19) 0.0135(6) Uani d . 1 1
C C10 0.5200(4) 0.7110(3) 0.72568(19) 0.0138(6) Uani d . 1 1
C C11 0.3807(4) 1.1442(3) 0.69580(19) 0.0152(7) Uani d . 1 1
H H11 0.2495 1.1813 0.7038 0.018 Uiso calc R 1 1
C C12 0.5164(5) 1.2229(3) 0.6292(2) 0.0210(7) Uani d . 1 1
H H12A 0.6141 1.1691 0.5958 0.025 Uiso calc R 1 1
H H12B 0.4689 1.3061 0.5966 0.025 Uiso calc R 1 1
C C13 0.5295(4) 1.2297(3) 0.7241(2) 0.0182(7) Uani d . 1 1
H H13A 0.6352 1.1802 0.7489 0.022 Uiso calc R 1 1
H H13B 0.4901 1.3171 0.7496 0.022 Uiso calc R 1 1
C C14 0.3684(4) 1.1602(3) 1.01852(19) 0.0174(7) Uani d . 1 1
H H14A 0.4069 1.1983 0.9581 0.021 Uiso calc R 1 1
H H14B 0.4716 1.1747 1.0532 0.021 Uiso calc R 1 1
C C15 0.1925(4) 1.2349(3) 1.05516(18) 0.0167(7) Uani d . 1 1
H H15 0.0886 1.2168 1.0207 0.020 Uiso calc R 1 1
C C16 0.1175(4) 1.0209(3) 1.15505(19) 0.0176(7) Uani d . 1 1
H H16 0.0038 0.9991 1.1280 0.021 Uiso calc R 1 1
C C17 0.2866(4) 0.9490(3) 1.10943(18) 0.0173(7) Uani d . 1 1
H H17A 0.3953 0.9559 1.1420 0.021 Uiso calc R 1 1
H H17B 0.2596 0.8495 1.1081 0.021 Uiso calc R 1 1
C C18 0.0877(4) 0.9714(3) 1.25073(19) 0.0195(7) Uani d . 1 1
H H18A 0.2003 0.9892 1.2774 0.029 Uiso calc R 1 1
H H18B 0.0628 0.8718 1.2575 0.029 Uiso calc R 1 1
H H18C -0.0193 1.0213 1.2790 0.029 Uiso calc R 1 1
C C19 0.2163(4) 1.3911(3) 1.0537(2) 0.0201(7) Uani d . 1 1
H H19A 0.1000 1.4329 1.0796 0.030 Uiso calc R 1 1
H H19B 0.2453 1.4308 0.9936 0.030 Uiso calc R 1 1
H H19C 0.3188 1.4100 1.0867 0.030 Uiso calc R 1 1
C C20 -0.0654(4) 0.8576(3) 0.9520(2) 0.0175(7) Uani d . 1 1
C C21 -0.0290(4) 0.7921(3) 0.86875(19) 0.0147(7) Uani d . 1 1
C C22 0.0190(4) 0.6558(3) 0.87196(19) 0.0154(7) Uani d . 1 1
H H22 0.0264 0.6074 0.9272 0.018 Uiso calc R 1 1
C C23 0.0566(4) 0.6546(3) 0.71849(19) 0.0134(7) Uani d . 1 1
C C24 0.1170(4) 0.5900(3) 0.64409(19) 0.0143(7) Uani d . 1 1
C C25 0.0979(4) 0.6487(3) 0.56021(19) 0.0152(7) Uani d . 1 1
C C26 0.0255(4) 0.7821(3) 0.55586(17) 0.0145(7) Uani d . 1 1
C C27 -0.0195(4) 0.8598(3) 0.62513(19) 0.0142(7) Uani d . 1 1
C C28 -0.0051(4) 0.7952(3) 0.70999(19) 0.0134(6) Uani d . 1 1
C C29 -0.0537(4) 0.8683(3) 0.78686(19) 0.0145(7) Uani d . 1 1
C C30 0.0722(4) 0.4335(3) 0.81326(19) 0.0153(7) Uani d . 1 1
H H30 0.2017 0.3928 0.8075 0.018 Uiso calc R 1 1
C C31 -0.0717(4) 0.3567(3) 0.87605(19) 0.0189(7) Uani d . 1 1
H H31A -0.1696 0.4117 0.9083 0.023 Uiso calc R 1 1
H H31B -0.0313 0.2709 0.9085 0.023 Uiso calc R 1 1
C C32 -0.0749(4) 0.3550(3) 0.77976(19) 0.0175(7) Uani d . 1 1
H H32A -0.0368 0.2681 0.7533 0.021 Uiso calc R 1 1
H H32B -0.1751 0.4089 0.7531 0.021 Uiso calc R 1 1
C C33 0.0929(4) 0.4314(3) 0.48901(19) 0.0179(7) Uani d . 1 1
H H33A -0.0253 0.4328 0.4624 0.022 Uiso calc R 1 1
H H33B 0.0680 0.3886 0.5492 0.022 Uiso calc R 1 1
C C34 0.2388(4) 0.3472(3) 0.43858(18) 0.0167(7) Uani d . 1 1
H H34 0.3577 0.3479 0.4658 0.020 Uiso calc R 1 1
C C35 0.3365(4) 0.5622(3) 0.34571(19) 0.0163(7) Uani d . 1 1
H H35 0.4604 0.5625 0.3686 0.020 Uiso calc R 1 1
C C36 0.1950(4) 0.6453(3) 0.40178(19) 0.0179(7) Uani d . 1 1
H H36A 0.2441 0.7390 0.4050 0.021 Uiso calc R 1 1
H H36B 0.0766 0.6557 0.3753 0.021 Uiso calc R 1 1
C C37 0.3584(4) 0.6241(3) 0.25213(19) 0.0212(7) Uani d . 1 1
H H37A 0.4465 0.5671 0.2171 0.032 Uiso calc R 1 1
H H37B 0.4063 0.7185 0.2490 0.032 Uiso calc R 1 1
H H37C 0.2366 0.6266 0.2299 0.032 Uiso calc R 1 1
C C38 0.1820(4) 0.1980(3) 0.43606(19) 0.0244(8) Uani d . 1 1
H H38A 0.0778 0.1953 0.4013 0.037 Uiso calc R 1 1
H H38B 0.1431 0.1575 0.4951 0.037 Uiso calc R 1 1
H H38C 0.2886 0.1450 0.4101 0.037 Uiso calc R 1 1
H H1 -0.1300 1.0360 0.6569 0.027(10) Uiso d R 1 1
H H2 0.5807 0.5485 0.8562 0.027(10) Uiso d R 1 1
H H10 0.5867 0.5545 0.9519 0.014(8) Uiso d R 1 1
H H4 -0.1254 1.0283 0.5602 0.061(14) Uiso d R 1 1
H H5 0.2355 1.1977 1.1777 0.023(9) Uiso d R 1 1
H H6 0.6026 0.5645 0.6229 0.054(13) Uiso d R 1 1
H H13C 0.7892 0.6957 0.2157 0.045(12) Uiso d R 1 1
H H8 0.1637 0.4071 0.3267 0.047(12) Uiso d R 1 1
H H9 -0.1305 1.0152 0.8867 0.072(15) Uiso d R 1 1
H H18 0.7401 0.5202 1.0947 0.058(13) Uiso d R 1 1
H H12 0.3331 0.3680 0.3072 0.067(14) Uiso d R 1 1
H H13 0.0447 1.2048 1.1748 0.027(10) Uiso d R 1 1
H H14 0.7296 0.3913 1.0841 0.083(18) Uiso d R 1 1
H H15A -0.2943 1.1247 0.4134 0.087(17) Uiso d R 1 1
H H15B -0.3333 0.9936 0.4382 0.076(16) Uiso d R 1 1
H H14C 0.6764 0.7678 0.3807 0.072(14) Uiso d R 1 1
H H12D 0.8447 0.3787 0.2790 0.15(3) Uiso d R 1 1
H H13D 0.8804 0.7179 0.1378 0.15(3) Uiso d R 1 1
H H14D 0.6538 0.8657 0.3005 0.16(3) Uiso d R 1 1
H H12C 0.9147 0.5046 0.2592 0.10(2) Uiso d R 1 1

loop_
_atom_site_aniso_label
_atom_site_aniso_U_11
_atom_site_aniso_U_22
_atom_site_aniso_U_33
_atom_site_aniso_U_12
_atom_site_aniso_U_13
_atom_site_aniso_U_23
S1 0.0161(4) 0.0178(4) 0.0162(4) -0.0001(3) -0.0033(3) -0.0018(3)
F1 0.0214(9) 0.0162(9) 0.0177(9) 0.0042(8) 0.0002(7) -0.0025(7)
F3 0.0324(11) 0.0220(10) 0.0136(9) 0.0064(9) -0.0028(8) -0.0005(8)
F2 0.0306(11) 0.0234(10) 0.0145(9) 0.0082(9) -0.0053(8) -0.0002(8)
F4 0.0228(10) 0.0166(10) 0.0167(9) 0.0058(8) 0.0007(7) -0.0035(7)
O1 0.0318(13) 0.0227(13) 0.0157(12) -0.0023(10) 0.0014(9) -0.0032(10)
O2 0.0325(13) 0.0152(12) 0.0186(13) 0.0006(10) -0.0001(9) -0.0045(9)
O3 0.0252(12) 0.0132(12) 0.0174(11) 0.0024(10) -0.0010(9) -0.0040(9)
O4 0.0336(13) 0.0209(12) 0.0129(12) -0.0040(10) -0.0002(9) -0.0019(9)
O5 0.0320(13) 0.0196(13) 0.0181(13) 0.0015(11) 0.0003(9) -0.0066(10)
O6 0.0239(12) 0.0158(12) 0.0169(12) 0.0022(10) -0.0012(9) -0.0040(9)
O7 0.0265(12) 0.0270(12) 0.0151(11) -0.0078(10) -0.0081(9) 0.0021(9)
O8 0.0146(11) 0.0257(12) 0.0206(11) 0.0063(9) -0.0047(8) -0.0070(9)
O9 0.0319(13) 0.0156(11) 0.0413(14) -0.0019(10) -0.0131(11) 0.0043(10)
O10 0.0191(11) 0.0268(12) 0.0179(11) 0.0033(10) -0.0006(8) -0.0026(9)
O11 0.0332(13) 0.0231(13) 0.0193(12) 0.0034(11) -0.0085(10) -0.0015(10)
O12 0.0265(13) 0.0342(15) 0.0410(15) -0.0086(12) -0.0158(11) 0.0045(11)
O13 0.0365(14) 0.0257(13) 0.0207(12) 0.0012(11) 0.0017(10) -0.0029(11)
O14 0.0387(14) 0.0251(13) 0.0214(12) -0.0017(12) 0.0055(10) -0.0055(10)
O15 0.0355(14) 0.0229(12) 0.0177(12) 0.0002(11) -0.0076(10) -0.0003(10)
N1 0.0165(14) 0.0176(14) 0.0146(13) 0.0007(12) -0.0010(11) -0.0035(11)
N2 0.0274(15) 0.0154(14) 0.0116(14) -0.0017(12) 0.0027(11) -0.0027(11)
N3 0.0270(16) 0.0161(15) 0.0130(14) 0.0065(12) -0.0018(11) -0.0004(12)
N4 0.0147(13) 0.0133(14) 0.0130(13) 0.0022(11) -0.0018(10) -0.0013(11)
N5 0.0212(14) 0.0149(14) 0.0137(13) -0.0016(11) 0.0004(11) -0.0014(11)
N6 0.0257(15) 0.0142(13) 0.0108(13) -0.0010(12) 0.0012(11) -0.0028(11)
N7 0.0245(15) 0.0159(15) 0.0146(14) 0.0022(12) -0.0012(11) -0.0007(12)
N8 0.0161(14) 0.0147(14) 0.0127(13) 0.0007(11) -0.0019(10) -0.0025(11)
C1 0.0164(16) 0.0156(17) 0.0201(18) -0.0038(14) -0.0003(13) -0.0047(14)
C2 0.0128(15) 0.0193(17) 0.0129(15) -0.0003(13) 0.0002(12) -0.0026(13)
C3 0.0151(15) 0.0187(17) 0.0137(16) -0.0033(14) -0.0005(12) -0.0008(13)
C4 0.0111(15) 0.0161(17) 0.0123(16) -0.0014(13) -0.0004(12) -0.0023(13)
C5 0.0128(15) 0.0086(16) 0.0175(16) 0.0034(13) -0.0030(12) 0.0010(12)
C6 0.0150(16) 0.0142(16) 0.0153(16) -0.0020(13) 0.0005(12) -0.0035(13)
C7 0.0174(17) 0.0212(18) 0.0117(16) 0.0025(14) -0.0044(12) 0.0017(13)
C8 0.0114(15) 0.0161(17) 0.0178(17) -0.0012(13) -0.0011(12) -0.0024(13)
C9 0.0111(15) 0.0142(16) 0.0149(16) -0.0021(13) -0.0006(12) -0.0002(12)
C10 0.0141(15) 0.0113(16) 0.0164(16) -0.0039(13) -0.0013(12) -0.0025(12)
C11 0.0183(16) 0.0120(16) 0.0152(15) 0.0035(14) -0.0030(12) -0.0010(13)
C12 0.0278(18) 0.0157(17) 0.0184(17) 0.0019(15) -0.0005(13) 0.0005(13)
C13 0.0199(16) 0.0160(16) 0.0178(16) 0.0006(13) 0.0013(12) -0.0009(13)
C14 0.0211(17) 0.0163(16) 0.0153(16) -0.0041(14) -0.0031(13) -0.0023(13)
C15 0.0182(16) 0.0201(17) 0.0119(15) 0.0015(14) -0.0027(12) -0.0016(13)
C16 0.0180(17) 0.0194(17) 0.0158(16) -0.0018(14) -0.0025(13) -0.0027(13)
C17 0.0239(17) 0.0163(17) 0.0114(15) 0.0006(14) -0.0003(12) -0.0014(12)
C18 0.0202(17) 0.0179(17) 0.0193(17) -0.0006(14) 0.0024(13) -0.0014(13)
C19 0.0227(17) 0.0165(17) 0.0204(16) 0.0038(14) -0.0028(13) -0.0001(13)
C20 0.0182(16) 0.0172(18) 0.0163(17) -0.0052(14) 0.0037(13) -0.0037(13)
C21 0.0149(16) 0.0132(16) 0.0164(16) -0.0044(13) -0.0017(12) -0.0028(13)
C22 0.0152(15) 0.0201(17) 0.0110(15) -0.0028(14) -0.0007(12) -0.0036(13)
C23 0.0119(15) 0.0146(17) 0.0145(16) -0.0010(13) -0.0052(12) 0.0000(13)
C24 0.0134(15) 0.0101(16) 0.0194(17) 0.0028(13) -0.0016(12) -0.0024(13)
C25 0.0118(15) 0.0190(17) 0.0145(16) 0.0000(13) 0.0015(12) -0.0041(13)
C26 0.0163(16) 0.0186(17) 0.0085(15) -0.0026(14) -0.0034(12) 0.0025(13)
C27 0.0115(15) 0.0117(16) 0.0194(17) 0.0003(13) -0.0029(12) 0.0003(13)
C28 0.0113(15) 0.0129(16) 0.0161(16) -0.0026(13) -0.0024(12) -0.0011(12)
C29 0.0138(16) 0.0128(16) 0.0174(16) -0.0030(13) -0.0012(12) -0.0045(13)
C30 0.0169(16) 0.0115(16) 0.0171(16) 0.0041(13) -0.0020(12) -0.0002(12)
C31 0.0223(17) 0.0154(16) 0.0179(16) 0.0034(14) -0.0003(13) 0.0006(13)
C32 0.0195(17) 0.0119(16) 0.0218(17) 0.0023(14) -0.0043(13) -0.0032(13)
C33 0.0234(17) 0.0155(17) 0.0142(15) -0.0035(14) 0.0016(13) -0.0017(13)
C34 0.0221(16) 0.0171(17) 0.0111(15) -0.0017(14) -0.0028(12) -0.0010(12)
C35 0.0189(17) 0.0148(16) 0.0157(16) -0.0027(13) -0.0020(12) -0.0026(12)
C36 0.0194(17) 0.0166(17) 0.0170(16) -0.0010(14) 0.0000(13) -0.0007(13)
C37 0.0264(18) 0.0221(18) 0.0140(16) -0.0017(15) 0.0031(13) -0.0029(13)
C38 0.0314(19) 0.0203(18) 0.0204(17) -0.0008(15) 0.0021(14) -0.0023(14)

loop_
_atom_type_symbol
_atom_type_description
_atom_type_scat_dispersion_real
_atom_type_scat_dispersion_imag
_atom_type_scat_source
C C 0.0033 0.0016 'International Tables Vol C Tables 4.2.6.8 and 6.1.1.4'
H H 0.0000 0.0000 'International Tables Vol C Tables 4.2.6.8 and 6.1.1.4'
N N 0.0061 0.0033 'International Tables Vol C Tables 4.2.6.8 and 6.1.1.4'
O O 0.0106 0.0060 'International Tables Vol C Tables 4.2.6.8 and 6.1.1.4'
F F 0.0171 0.0103 'International Tables Vol C Tables 4.2.6.8 and 6.1.1.4'
S S 0.1246 0.1234 'International Tables Vol C Tables 4.2.6.8 and 6.1.1.4'

loop_
_geom_angle_atom_site_label_1
_geom_angle_atom_site_label_2
_geom_angle_atom_site_label_3
_geom_angle
O9 S1 O10 112.08(13)
O9 S1 O8 109.56(13)
O10 S1 O8 108.60(12)
O9 S1 O7 109.88(12)
O10 S1 O7 109.60(12)
O8 S1 O7 106.98(12)
C1 O2 H6 106.7
C20 O5 H9 106.3
H18 O11 H14 99.2
H12D O12 H12C 90.3
H13C O13 H13D 97.9
H14C O14 H14D 107.3
H15A O15 H15B 94.0
C15 N1 C16 113.8(2)
C15 N1 H5 107.5
C16 N1 H5 109.8
C15 N1 H13 118.6
C16 N1 H13 103.6
H5 N1 H13 102.8
C6 N2 C14 122.5(2)
C6 N2 C17 123.6(3)
C14 N2 C17 111.9(2)
C8 N3 H2 113.4
C8 N3 H10 123.2
H2 N3 H10 118.9
C3 N4 C4 120.4(3)
C3 N4 C11 118.2(2)
C4 N4 C11 120.8(2)
C35 N5 C34 113.0(2)
C35 N5 H8 114.5
C34 N5 H8 104.3
C35 N5 H12 113.9
C34 N5 H12 118.1
H8 N5 H12 90.6
C25 N6 C36 120.9(2)
C25 N6 C33 118.8(2)
C36 N6 C33 112.4(2)
C27 N7 H1 117.0
C27 N7 H4 122.7
H1 N7 H4 112.4
C22 N8 C23 119.8(3)
C22 N8 C30 118.9(2)
C23 N8 C30 120.8(2)
O1 C1 O2 121.2(3)
O1 C1 C2 122.7(3)
O2 C1 C2 116.1(3)
C3 C2 C10 119.9(3)
C3 C2 C1 118.1(3)
C10 C2 C1 121.9(3)
N4 C3 C2 123.6(3)
N4 C3 H3 118.2
C2 C3 H3 118.2
C5 C4 N4 121.8(3)
C5 C4 C9 119.2(3)
N4 C4 C9 119.0(3)
F1 C5 C4 119.9(3)
F1 C5 C6 116.2(3)
C4 C5 C6 123.7(3)
N2 C6 C7 124.4(3)
N2 C6 C5 120.8(3)
C7 C6 C5 114.7(3)
F2 C7 C6 119.6(3)
F2 C7 C8 115.0(3)
C6 C7 C8 125.4(3)
N3 C8 C7 119.0(3)
N3 C8 C9 123.3(3)
C7 C8 C9 117.6(3)
C4 C9 C8 118.6(3)
C4 C9 C10 120.2(3)
C8 C9 C10 121.1(3)
O3 C10 C2 120.7(3)
O3 C10 C9 122.6(3)
C2 C10 C9 116.8(3)
N4 C11 C13 116.2(3)
N4 C11 C12 118.0(3)
C13 C11 C12 60.0(2)
N4 C11 H11 116.8
C13 C11 H11 116.8
C12 C11 H11 116.8
C13 C12 C11 59.9(2)
C13 C12 H12A 117.8
C11 C12 H12A 117.8
C13 C12 H12B 117.8
C11 C12 H12B 117.8
H12A C12 H12B 114.9
C11 C13 C12 60.1(2)
C11 C13 H13A 117.8
C12 C13 H13A 117.8
C11 C13 H13B 117.8
C12 C13 H13B 117.8
H13A C13 H13B 114.9
N2 C14 C15 109.7(2)
N2 C14 H14A 109.7
C15 C14 H14A 109.7
N2 C14 H14B 109.7
C15 C14 H14B 109.7
H14A C14 H14B 108.2
N1 C15 C14 107.6(2)
N1 C15 C19 109.5(2)
C14 C15 C19 113.3(2)
N1 C15 H15 108.8
C14 C15 H15 108.8
C19 C15 H15 108.8
N1 C16 C18 108.5(2)
N1 C16 C17 110.8(2)
C18 C16 C17 111.0(2)
N1 C16 H16 108.8
C18 C16 H16 108.8
C17 C16 H16 108.8
N2 C17 C16 110.7(2)
N2 C17 H17A 109.5
C16 C17 H17A 109.5
N2 C17 H17B 109.5
C16 C17 H17B 109.5
H17A C17 H17B 108.1
C16 C18 H18A 109.5
C16 C18 H18B 109.5
H18A C18 H18B 109.5
C16 C18 H18C 109.5
H18A C18 H18C 109.5
H18B C18 H18C 109.5
C15 C19 H19A 109.5
C15 C19 H19B 109.5
H19A C19 H19B 109.5
C15 C19 H19C 109.5
H19A C19 H19C 109.5
H19B C19 H19C 109.5
O4 C20 O5 122.0(3)
O4 C20 C21 121.6(3)
O5 C20 C21 116.4(3)
C22 C21 C29 120.2(3)
C22 C21 C20 118.1(3)
C29 C21 C20 121.6(3)
N8 C22 C21 123.8(3)
N8 C22 H22 118.1
C21 C22 H22 118.1
C24 C23 N8 121.7(3)
C24 C23 C28 118.8(3)
N8 C23 C28 119.4(3)
F4 C24 C23 119.1(3)
F4 C24 C25 117.0(3)
C23 C24 C25 123.7(3)
C26 C25 N6 125.5(3)
C26 C25 C24 114.8(3)
N6 C25 C24 119.6(3)
F3 C26 C27 115.2(3)
F3 C26 C25 119.2(3)
C27 C26 C25 125.6(3)
N7 C27 C26 119.4(3)
N7 C27 C28 122.4(3)
C26 C27 C28 118.1(3)
C23 C28 C27 118.4(3)
C23 C28 C29 119.7(3)
C27 C28 C29 121.9(3)
O6 C29 C21 121.1(3)
O6 C29 C28 122.4(3)
C21 C29 C28 116.4(3)
N8 C30 C32 116.2(2)
N8 C30 C31 118.2(3)
C32 C30 C31 60.6(2)
N8 C30 H30 116.7
C32 C30 H30 116.7
C31 C30 H30 116.7
C30 C31 C32 59.39(19)
C30 C31 H31A 117.8
C32 C31 H31A 117.8
C30 C31 H31B 117.8
C32 C31 H31B 117.8
H31A C31 H31B 115.0
C30 C32 C31 59.99(19)
C30 C32 H32A 117.8
C31 C32 H32A 117.8
C30 C32 H32B 117.8
C31 C32 H32B 117.8
H32A C32 H32B 114.9
N6 C33 C34 109.9(2)
N6 C33 H33A 109.7
C34 C33 H33A 109.7
N6 C33 H33B 109.7
C34 C33 H33B 109.7
H33A C33 H33B 108.2
N5 C34 C33 107.6(2)
N5 C34 C38 110.0(2)
C33 C34 C38 113.0(2)
N5 C34 H34 108.7
C33 C34 H34 108.7
C38 C34 H34 108.7
N5 C35 C37 108.6(2)
N5 C35 C36 109.7(2)
C37 C35 C36 111.1(3)
N5 C35 H35 109.1
C37 C35 H35 109.1
C36 C35 H35 109.1
N6 C36 C35 110.2(2)
N6 C36 H36A 109.6
C35 C36 H36A 109.6
N6 C36 H36B 109.6
C35 C36 H36B 109.6
H36A C36 H36B 108.1
C35 C37 H37A 109.5
C35 C37 H37B 109.5
H37A C37 H37B 109.5
C35 C37 H37C 109.5
H37A C37 H37C 109.5
H37B C37 H37C 109.5
C34 C38 H38A 109.5
C34 C38 H38B 109.5
H38A C38 H38B 109.5
C34 C38 H38C 109.5
H38A C38 H38C 109.5
H38B C38 H38C 109.5

loop_
_geom_bond_atom_site_label_1
_geom_bond_atom_site_label_2
_geom_bond_distance
S1 O9 1.460(2)
S1 O10 1.472(2)
S1 O8 1.487(2)
S1 O7 1.4904(19)
F1 C5 1.368(3)
F3 C26 1.373(3)
F2 C7 1.368(3)
F4 C24 1.370(3)
O1 C1 1.223(3)
O2 C1 1.321(4)
O2 H6 0.8777
O3 C10 1.268(4)
O4 C20 1.216(4)
O5 C20 1.325(4)
O5 H9 0.9591
O6 C29 1.267(4)
O11 H18 0.8603
O11 H14 0.8195
O12 H12D 0.9288
O12 H12C 0.9437
O13 H13C 0.8409
O13 H13D 0.8982
O14 H14C 1.0015
O14 H14D 0.8887
O15 H15A 0.9103
O15 H15B 0.8949
N1 C15 1.492(4)
N1 C16 1.501(4)
N1 H5 0.9198
N1 H13 0.8432
N2 C6 1.370(4)
N2 C14 1.458(4)
N2 C17 1.468(4)
N3 C8 1.356(4)
N3 H2 0.8552
N3 H10 0.8946
N4 C3 1.339(4)
N4 C4 1.404(4)
N4 C11 1.468(4)
N5 C35 1.493(4)
N5 C34 1.495(4)
N5 H8 0.9005
N5 H12 0.8970
N6 C25 1.393(4)
N6 C36 1.470(4)
N6 C33 1.478(4)
N7 C27 1.368(4)
N7 H1 0.8963
N7 H4 0.9266
N8 C22 1.344(4)
N8 C23 1.406(4)
N8 C30 1.466(4)
C1 C2 1.486(4)
C2 C3 1.376(4)
C2 C10 1.435(4)
C3 H3 0.9500
C4 C5 1.381(4)
C4 C9 1.425(4)
C5 C6 1.413(4)
C6 C7 1.383(4)
C7 C8 1.396(4)
C8 C9 1.431(4)
C9 C10 1.447(4)
C11 C13 1.501(4)
C11 C12 1.504(4)
C11 H11 1.0000
C12 C13 1.503(4)
C12 H12A 0.9900
C12 H12B 0.9900
C13 H13A 0.9900
C13 H13B 0.9900
C14 C15 1.520(4)
C14 H14A 0.9900
C14 H14B 0.9900
C15 C19 1.525(4)
C15 H15 1.0000
C16 C18 1.518(4)
C16 C17 1.521(4)
C16 H16 1.0000
C17 H17A 0.9900
C17 H17B 0.9900
C18 H18A 0.9800
C18 H18B 0.9800
C18 H18C 0.9800
C19 H19A 0.9800
C19 H19B 0.9800
C19 H19C 0.9800
C20 C21 1.491(4)
C21 C22 1.355(4)
C21 C29 1.445(4)
C22 H22 0.9500
C23 C24 1.388(4)
C23 C28 1.423(4)
C24 C25 1.401(4)
C25 C26 1.381(4)
C26 C27 1.376(4)
C27 C28 1.427(4)
C28 C29 1.451(4)
C30 C32 1.489(4)
C30 C31 1.499(4)
C30 H30 1.0000
C31 C32 1.508(4)
C31 H31A 0.9900
C31 H31B 0.9900
C32 H32A 0.9900
C32 H32B 0.9900
C33 C34 1.504(4)
C33 H33A 0.9900
C33 H33B 0.9900
C34 C38 1.517(4)
C34 H34 1.0000
C35 C37 1.519(4)
C35 C36 1.524(4)
C35 H35 1.0000
C36 H36A 0.9900
C36 H36B 0.9900
C37 H37A 0.9800
C37 H37B 0.9800
C37 H37C 0.9800
C38 H38A 0.9800
C38 H38B 0.9800
C38 H38C 0.9800

loop_
_geom_hbond_atom_site_label_D
_geom_hbond_atom_site_label_H
_geom_hbond_atom_site_label_A
_geom_hbond_site_symmetry_A
_geom_hbond_distance_DH
_geom_hbond_distance_HA
_geom_hbond_distance_DA
_geom_hbond_angle_DHA
N1 H5 O8 1_566 0.92 1.81 2.724(3) 170.1
N1 H5 S1 1_566 0.92 2.99 3.860(3) 158.0
N1 H13 O10 1_466 0.84 2.12 2.799(3) 137.6
N1 H13 O12 1_466 0.84 2.60 3.257(4) 135.1
N3 H2 O3 . 0.86 1.97 2.670(3) 138.2
N3 H10 O11 . 0.89 2.07 2.965(3) 173.9
N5 H8 O12 1_455 0.90 1.80 2.687(3) 168.8
N5 H12 O8 . 0.90 1.83 2.722(3) 174.3
N5 H12 S1 . 0.90 2.80 3.628(3) 154.3
N7 H1 O6 . 0.90 2.00 2.673(3) 131.0
N7 H4 O15 . 0.93 2.10 2.997(3) 162.1
O2 H6 O3 . 0.88 1.70 2.523(3) 156.1
O5 H9 O6 . 0.96 1.64 2.543(3) 155.7
O11 H18 O13 1_556 0.86 2.06 2.918(3) 176.6
O11 H14 O10 1_556 0.82 2.04 2.846(3) 169.0
O12 H12D O7 . 0.93 1.81 2.680(3) 154.7
O12 H12D S1 . 0.93 2.68 3.479(2) 144.6
O12 H12C O13 . 0.94 1.92 2.748(3) 145.5
O13 H13C O14 . 0.84 1.90 2.725(3) 168.9
O13 H13D O4 1_654 0.90 1.95 2.774(3) 152.6
O14 H14C O1 . 1.00 1.89 2.834(3) 156.9
O14 H14D O9 1_565 0.89 1.83 2.715(3) 170.4
O15 H15A O7 1_465 0.91 1.85 2.748(3) 168.4
O15 H15A S1 1_465 0.91 2.87 3.680(2) 149.7
O15 H15B O1 1_455 0.89 2.29 2.979(3) 133.6
